data_7127529
loop_
_publ_author_name
'Chen, Xi'
'Zhang, Zhongyue'
'Chen, Jin'
'Sapchenko, Sergei'
'Han, Xue'
'da-Silva, Ivan'
'Li, Ming'
'Vitorica-Yrezabal, Inigo J'
'Whitehead, George'
'Tang, Chiu C.'
'Awaga, Kunio'
'Yang, Sihai'
'Schr\"oder, Martin'

_publ_section_title
;
 Enhanced proton conductivity in a flexible metal-organic framework
 promoted by single-crystal-to-single-crystal transformation.
;
_journal_issue 1
_journal_name_full 'Chemical communications (Cambridge, England)'
_journal_page_first 65
_journal_page_last 68
_journal_paper_doi 10.1039/d0cc05270a
_journal_volume 57
_journal_year 2021
_chemical_formula_moiety 'C8 H3 O4 Pb'
_chemical_formula_sum 'C8 H3 O4 Pb'
_chemical_formula_weight 370.30
_chemical_name_mineral Pb_based_MOF
_space_group_IT_number 12
_space_group_name_Hall '-C 2y'
_space_group_name_H-M_alt 'C 1 2/m 1'
_symmetry_cell_setting monoclinic
_symmetry_space_group_name_Hall '-C 2y'
_symmetry_space_group_name_H-M 'C 1 2/m 1'
_audit_update_record
;
2020-07-23 deposited with the CCDC.	2020-11-17 downloaded from the CCDC.
;
_cell_angle_alpha 90
_cell_angle_beta 118.995(5)
_cell_angle_gamma 90
_cell_formula_units_Z 4
_cell_length_a 9.3908(7)
_cell_length_b 18.8473(8)
_cell_length_c 4.6739(3)
_cell_measurement_temperature 298
_cell_volume 723.55(9)
_diffrn_ambient_temperature 298
_diffrn_measurement_device_type 'Diamond I11 Powder Diffractometer'
_diffrn_radiation_type synchrotron
_diffrn_radiation_wavelength 0.824869
_diffrn_source Synchrotron
_exptl_crystal_density_diffrn 3.39939
_pd_meas_scan_method continuous
_pd_proc_ls_prof_R_factor 1.33439581
_pd_proc_ls_prof_wR_expected 1.14771012
_pd_proc_ls_prof_wR_factor 1.78731384
_pd_spec_mounting 'borosilicate capillary'
_pd_spec_mount_mode transmission
_pd_spec_shape cylinder
_refine_ls_goodness_of_fit_all 1.55728682
_refine_ls_R_factor_all 0.775186427
_refine_ls_shift/su_max 0.001
_cod_data_source_file d0cc05270a2.cif
_cod_data_source_block Pb_based_MOF
_cod_depositor_comments 'Adding full bibliography for 7127527--7127529.cif.'
_cod_original_cell_volume 723.55(8)
_cod_original_sg_symbol_H-M C2/m
_cod_database_code 7127529

loop_
_space_group_symop_id
_space_group_symop_operation_xyz
1 x,y,z
2 -x,y,-z
3 -x,-y,-z
4 x,-y,z
5 1/2+x,1/2+y,z
6 1/2-x,1/2+y,-z
7 1/2-x,1/2-y,-z
8 1/2+x,1/2-y,z

loop_
_atom_site_label
_atom_site_type_symbol
_atom_site_symmetry_multiplicity
_atom_site_fract_x
_atom_site_fract_y
_atom_site_fract_z
_atom_site_occupancy
_atom_site_B_iso_or_equiv
Pb1 Pb 4 0.5 0.72324(6) 1 1 0.81(4)
C1 C 4 0.2982(7) 0.5 1.3349(14) 1 0.5(2)
C2 C 8 0.2390(5) 0.5645(3) 1.1690(7) 1 0.5(2)
C3 C 8 0.1205(3) 0.5645(3) 0.8372(7) 1 0.5(2)
C4 C 4 0.0612(5) 0.5 0.6714(14) 1 0.5(2)
C7 C 8 0.3044(7) 0.6357(5) 1.3522(13) 1 0.5(2)
O1 O 8 0.3777(15) 0.6337(5) 1.670(2) 1 0.5(2)
O2 O 8 0.2809(13) 0.6920(5) 1.1739(15) 1 0.5(2)
H1 H 4 0.3911(8) 0.5 1.5949(14) 1 0.6(2)
H3 H 8 0.0740(3) 0.6150(3) 0.7072(7) 1 0.6(2)

loop_
_geom_angle_atom_site_label_1
_geom_angle_atom_site_label_2
_geom_angle_atom_site_label_3
_geom_angle
_geom_angle_site_symmetry_1
_geom_angle_site_symmetry_2
_geom_angle_site_symmetry_3
_geom_angle_publ_flag
O1 Pb1 O2 79.8(4) 1_554 . . no
O2 Pb1 O2 154.0(3) . . 2_657 no
O1 Pb1 O2 80.3(4) 2_658 . . no
O2 Pb1 O2 57.0(3) . . 7_567 no
O2 Pb1 O2 142.8(2) . . 8_565 no
O1 Pb1 O2 80.3(4) 1_554 . 2_657 no
O1 Pb1 O1 79.7(3) 1_554 . 2_658 no
O1 Pb1 O2 97.7(4) 1_554 . 7_567 no
O1 Pb1 O2 136.8(4) 1_554 . 8_565 no
O1 Pb1 O2 79.8(4) 2_658 . 2_657 no
O2 Pb1 O2 142.8(2) 2_657 . 7_567 no
O2 Pb1 O2 57.0(3) 2_657 . 8_565 no
O1 Pb1 O2 136.8(4) 2_658 . 7_567 no
O1 Pb1 O2 97.7(4) 2_658 . 8_565 no
O2 Pb1 O2 111.7(3) 7_567 . 8_565 no
Pb1 O1 C7 125.9(7) 1_556 . . no
Pb1 O2 C7 117.9(8) . . . no
Pb1 O2 Pb1 123.0(3) . . 7_567 no
Pb1 O2 C7 119.2(8) 7_567 . . no
C2 C1 C2 120.0(5) . . 4_565 no
C1 C2 C3 120.0(5) . . . no
C1 C2 C7 120.0(4) . . . no
C3 C2 C7 120.0(5) . . . no
C2 C3 C4 120.0(5) . . . no
C3 C4 C4 120.0(3) . . 2_556 no
C3 C4 C3 120.0(5) . . 4_565 no
C3 C4 C4 120.0(3) 4_565 . 2_556 no
O1 C7 O2 126.0(9) . . . no
O1 C7 C2 117.1(7) . . . no
O2 C7 C2 117.0(5) . . . no
C2 C1 H1 120.0(3) . . . no
C2 C1 H1 120.0(3) 4_565 . . no
C2 C3 H3 120.0(5) . . . no
C4 C3 H3 120.0(4) . . . no

loop_
_geom_bond_atom_site_label_1
_geom_bond_atom_site_label_2
_geom_bond_distance
_geom_bond_site_symmetry_1
_geom_bond_site_symmetry_2
_geom_bond_publ_flag
Pb1 O2 2.620(12) . . no
Pb1 O1 2.197(9) . 1_554 no
Pb1 O2 2.620(12) . 2_657 no
Pb1 O1 2.197(9) . 2_658 no
Pb1 O2 2.845(11) . 7_567 no
Pb1 O2 2.845(11) . 8_565 no
O1 C7 1.300(10) . . no
O2 C7 1.300(12) . . no
C1 C2 1.404(6) . . no
C1 C2 1.404(6) . 4_565 no
C2 C3 1.404(4) . . no
C2 C7 1.550(10) . . no
C3 C4 1.404(6) . . no
C4 C4 1.450(8) . 2_556 no
C1 H1 1.100(8) . . no
C3 H3 1.099(7) . . no

loop_
_geom_torsion_atom_site_label_1
_geom_torsion_atom_site_label_2
_geom_torsion_atom_site_label_3
_geom_torsion_atom_site_label_4
_geom_torsion
_geom_torsion_site_symmetry_1
_geom_torsion_site_symmetry_2
_geom_torsion_site_symmetry_3
_geom_torsion_site_symmetry_4
_geom_torsion_publ_flag
O1 Pb1 O2 C7 75.0(6) 1_554 . . . no
O2 Pb1 O2 C7 34.4(9) 2_657 . . . no
O1 Pb1 O2 C7 -6.2(6) 2_658 . . . no
O2 Pb1 O2 C7 -178.9(7) 7_567 . . . no
O2 Pb1 O2 C7 -96.1(7) 8_565 . . . no
Pb1 O1 C7 O2 -5.1(18) 1_556 . . . no
Pb1 O1 C7 C2 175.0(7) 1_556 . . . no
Pb1 O2 C7 O1 92.1(11) . . . . no
Pb1 O2 C7 C2 93.2(7) 7_567 . . . no
Pb1 O2 C7 C2 -87.9(7) . . . . no
Pb1 O2 C7 O1 -86.8(12) 7_567 . . . no
C2 C1 C2 C3 0.0(9) 4_565 . . . no
C2 C1 C2 C7 -180.0(6) 4_565 . . . no
C1 C2 C3 C4 0.0(7) . . . . no
C1 C2 C7 O2 161.7(8) . . . . no
C7 C2 C3 C4 -180.0(5) . . . . no
C1 C2 C7 O1 -18.3(11) . . . . no
C3 C2 C7 O1 161.6(9) . . . . no
C3 C2 C7 O2 -18.4(10) . . . . no
C2 C3 C4 C3 -0.1(7) . . . 4_565 no
C2 C3 C4 C4 -180.0(5) . . . 2_556 no
